data_2210971
loop_
_publ_author_name
'Ding, Wei-Lin'
'Xing, Zhi-Tao'
'Liu, Zhi-Qian'
'Wang, Pin-Liang'
'Wang, Hai-Bo'

_publ_section_title 2-{2-[3-(2-Chlorophenyl)-1,2,4-oxadiazol-5-yl]phenoxy}-<i>N</i>-(2,6-dimethylphenyl)acetamide
_journal_coeditor_code DN2079
_journal_issue 11
_journal_name_full 'Acta Crystallographica Section E'
_journal_page_first o5280
_journal_page_last o5281
_journal_paper_doi 10.1107/S1600536806043893
_journal_volume 62
_journal_year 2006
_chemical_formula_iupac 'C24 H20 Cl N3 O3'
_chemical_formula_moiety 'C24 H20 Cl N3 O3'
_chemical_formula_sum 'C24 H20 Cl N3 O3'
_chemical_formula_weight 433.88
_chemical_name_systematic
;
2-{2-[3-(2-Chlorophenyl)-1,2,4-oxadiazol-5-yl]phenoxy}-
N-(2,6-dimethylphenyl)acetamide
;
_space_group_IT_number 2
_symmetry_cell_setting triclinic
_symmetry_space_group_name_Hall '-P 1'
_symmetry_space_group_name_H-M 'P -1'
_atom_sites_solution_hydrogens geom
_atom_sites_solution_primary direct
_atom_sites_solution_secondary difmap
_audit_creation_method SHELXL-97
_cell_angle_alpha 94.55(3)
_cell_angle_beta 92.09(3)
_cell_angle_gamma 114.63(3)
_cell_formula_units_Z 2
_cell_length_a 8.9110(18)
_cell_length_b 10.612(2)
_cell_length_c 12.491(3)
_cell_measurement_reflns_used 25
_cell_measurement_temperature 293(2)
_cell_measurement_theta_max 12
_cell_measurement_theta_min 9
_cell_volume 1067.2(5)
_computing_cell_refinement 'CAD-4 Software'
_computing_data_collection 'CAD-4 Software (Enraf--Nonius, 1989)'
_computing_data_reduction 'XCAD4 (Harms & Wocadlo, 1995)'
_computing_molecular_graphics 'SHELXTL (Siemens, 1996)'
_computing_publication_material 'PLATON (Spek, 2003)'
_computing_structure_refinement 'SHELXL97 (Sheldrick, 1997)'
_computing_structure_solution 'SHELXS97 (Sheldrick, 1997)'
_diffrn_ambient_temperature 293(2)
_diffrn_measured_fraction_theta_full 1.000
_diffrn_measured_fraction_theta_max 1.000
_diffrn_measurement_device_type 'Enraf--Nonius CAD-4'
_diffrn_measurement_method \w/2\q
_diffrn_radiation_monochromator graphite
_diffrn_radiation_source 'fine-focus sealed tube'
_diffrn_radiation_type MoK\a
_diffrn_radiation_wavelength 0.71073
_diffrn_reflns_av_R_equivalents 0.0000
_diffrn_reflns_av_sigmaI/netI 0.0541
_diffrn_reflns_limit_h_max 10
_diffrn_reflns_limit_h_min -10
_diffrn_reflns_limit_k_max 13
_diffrn_reflns_limit_k_min -13
_diffrn_reflns_limit_l_max 15
_diffrn_reflns_limit_l_min 0
_diffrn_reflns_number 4169
_diffrn_reflns_theta_full 25.96
_diffrn_reflns_theta_max 25.96
_diffrn_reflns_theta_min 1.64
_diffrn_standards_decay_% 0
_diffrn_standards_interval_count 200
_diffrn_standards_interval_time 2
_diffrn_standards_number 3
_exptl_absorpt_coefficient_mu 0.210
_exptl_absorpt_correction_T_max 0.9601
_exptl_absorpt_correction_T_min 0.9196
_exptl_absorpt_correction_type psi-scan
_exptl_absorpt_process_details '(North <i>et al.</i>,  1968)'
_exptl_crystal_colour Colourless
_exptl_crystal_density_diffrn 1.350
_exptl_crystal_density_method 'not measured'
_exptl_crystal_description Block
_exptl_crystal_F_000 452
_exptl_crystal_size_max 0.40
_exptl_crystal_size_mid 0.30
_exptl_crystal_size_min 0.20
_refine_diff_density_max 0.412
_refine_diff_density_min -0.443
_refine_ls_extinction_method none
_refine_ls_goodness_of_fit_ref 1.053
_refine_ls_hydrogen_treatment constr
_refine_ls_matrix_type full
_refine_ls_number_parameters 282
_refine_ls_number_reflns 4169
_refine_ls_number_restraints 0
_refine_ls_restrained_S_all 1.053
_refine_ls_R_factor_all 0.1240
_refine_ls_R_factor_gt 0.0647
_refine_ls_shift/su_max 0.000
_refine_ls_shift/su_mean 0.000
_refine_ls_structure_factor_coef Fsqd
_refine_ls_weighting_details 'calc w=1/[\s^2^(Fo^2^)+(0.0739P)^2^+0.0627P] where P=(Fo^2^+2Fc^2^)/3'
_refine_ls_weighting_scheme calc
_refine_ls_wR_factor_gt 0.1536
_refine_ls_wR_factor_ref 0.1787
_reflns_number_gt 2217
_reflns_number_total 4168
_reflns_threshold_expression I>2\s(I)
_cod_data_source_file dn2079.cif
_cod_data_source_block I
_cod_depositor_comments
;
The following automatic conversions were performed:
'_symmetry_cell_setting' value 'Triclinic' changed to 'triclinic'
according to '/home/saulius/struct/CIF-dictionaries/cif_core.dic'
dictionary named 'cif_core.dic' version 2.4.1 from 2010-06-29.

Automatic conversion script
Id: cif_fix_enum 1527 2010-12-29 10:47:43Z saulius 

The following automatic conversions were performed:

'_symmetry_cell_setting' value 'Triclinic' changed to 'triclinic'
according to /home/saulius/struct/CIF-dictionaries/cif_core.dic
dictionary named 'cif_core.dic' version 2.4.1 from 2010-06-29.

Automatic conversion script
Id: cif_fix_values 1715 2011-07-08 13:25:40Z adriana 
;
_cod_database_code 2210971
_cod_database_fobs_code 2210971

loop_
_symmetry_equiv_pos_as_xyz
'x, y, z'
'-x, -y, -z'

loop_
_atom_site_type_symbol
_atom_site_label
_atom_site_fract_x
_atom_site_fract_y
_atom_site_fract_z
_atom_site_U_iso_or_equiv
_atom_site_adp_type
_atom_site_calc_flag
_atom_site_refinement_flags
_atom_site_occupancy
Cl Cl 0.31124(15) 0.01107(14) 0.45634(10) 0.1145(5) Uani d . 1
O O1 0.1378(3) -0.1414(2) 0.1286(2) 0.0793(7) Uani d . 1
O O2 0.2266(3) 0.1884(2) -0.04103(17) 0.0633(6) Uani d . 1
O O3 0.3293(3) 0.5489(2) -0.00480(18) 0.0689(7) Uani d . 1
N N1 0.0970(4) -0.1142(3) 0.2333(3) 0.0831(9) Uani d . 1
N N2 0.1925(3) 0.0809(3) 0.1498(2) 0.0604(7) Uani d . 1
N N3 0.2700(3) 0.3836(2) 0.1122(2) 0.0557(7) Uani d . 1
H H3 0.2386 0.2960 0.1169 0.067 Uiso calc R 1
C C1 0.0148(6) 0.2605(5) 0.4120(5) 0.1078(16) Uani d . 1
H H1 -0.0426 0.3154 0.4041 0.129 Uiso calc R 1
C C2 0.0859(7) 0.2568(6) 0.5122(5) 0.1181(19) Uani d . 1
H H2 0.0742 0.3089 0.5721 0.142 Uiso calc R 1
C C3 0.1726(6) 0.1776(6) 0.5242(4) 0.1099(17) Uani d . 1
H H3A 0.2197 0.1772 0.5917 0.132 Uiso calc R 1
C C4 0.1902(5) 0.0997(4) 0.4378(4) 0.0853(12) Uani d . 1
C C5 0.1179(4) 0.0982(4) 0.3363(3) 0.0675(9) Uani d . 1
C C6 0.0319(5) 0.1806(4) 0.3247(4) 0.0837(11) Uani d . 1
H H6 -0.0146 0.1818 0.2571 0.100 Uiso calc R 1
C C7 0.1351(4) 0.0181(4) 0.2407(3) 0.0634(9) Uani d . 1
C C8 0.1933(4) -0.0201(3) 0.0840(3) 0.0578(8) Uani d . 1
C C9 0.2543(4) -0.0186(3) -0.0220(3) 0.0599(9) Uani d . 1
C C10 0.2985(5) -0.1234(4) -0.0622(3) 0.0769(11) Uani d . 1
H H10 0.2796 -0.1995 -0.0238 0.092 Uiso calc R 1
C C11 0.3701(5) -0.1147(5) -0.1585(4) 0.0951(14) Uani d . 1
H H11 0.3981 -0.1856 -0.1857 0.114 Uiso calc R 1
C C12 0.4003(5) -0.0011(5) -0.2149(4) 0.0930(13) Uani d . 1
H H12 0.4521 0.0056 -0.2788 0.112 Uiso calc R 1
C C13 0.3551(5) 0.1023(4) -0.1779(3) 0.0764(10) Uani d . 1
H H13 0.3745 0.1776 -0.2173 0.092 Uiso calc R 1
C C14 0.2808(4) 0.0944(3) -0.0823(3) 0.0606(8) Uani d . 1
C C15 0.2840(4) 0.3237(3) -0.0770(2) 0.0598(8) Uani d . 1
H H15A 0.2085 0.3232 -0.1351 0.072 Uiso calc R 1
H H15B 0.3921 0.3486 -0.1043 0.072 Uiso calc R 1
C C16 0.2951(4) 0.4289(3) 0.0139(3) 0.0558(8) Uani d . 1
C C17 0.2924(4) 0.4721(3) 0.2088(2) 0.0521(8) Uani d . 1
C C18 0.1901(4) 0.5407(3) 0.2254(3) 0.0623(9) Uani d . 1
C C19 0.2195(5) 0.6293(4) 0.3188(3) 0.0768(11) Uani d . 1
H H19 0.1546 0.6781 0.3302 0.092 Uiso calc R 1
C C20 0.3415(6) 0.6459(4) 0.3939(3) 0.0859(12) Uani d . 1
H H20 0.3603 0.7067 0.4559 0.103 Uiso calc R 1
C C21 0.4382(5) 0.5739(4) 0.3795(3) 0.0744(10) Uani d . 1
H H21 0.5191 0.5843 0.4329 0.089 Uiso calc R 1
C C22 0.4164(4) 0.4863(3) 0.2863(3) 0.0582(8) Uani d . 1
C C23 0.0471(5) 0.5158(4) 0.1469(3) 0.0817(11) Uani d . 1
H H23A -0.0298 0.5440 0.1818 0.123 Uiso calc R 1
H H23B -0.0073 0.4184 0.1216 0.123 Uiso calc R 1
H H23C 0.0866 0.5689 0.0870 0.123 Uiso calc R 1
C C24 0.5219(4) 0.4077(4) 0.2716(3) 0.0748(10) Uani d . 1
H H24A 0.6139 0.4449 0.3250 0.112 Uiso calc R 1
H H24B 0.5622 0.4169 0.2011 0.112 Uiso calc R 1
H H24C 0.4571 0.3110 0.2792 0.112 Uiso calc R 1

loop_
_atom_site_aniso_label
_atom_site_aniso_U_11
_atom_site_aniso_U_22
_atom_site_aniso_U_33
_atom_site_aniso_U_12
_atom_site_aniso_U_13
_atom_site_aniso_U_23
Cl 0.0953(9) 0.1282(10) 0.1042(9) 0.0294(7) -0.0196(7) 0.0365(7)
O1 0.097(2) 0.0532(14) 0.0861(19) 0.0297(13) 0.0023(15) 0.0120(13)
O2 0.0769(16) 0.0571(13) 0.0618(14) 0.0322(12) 0.0140(12) 0.0125(11)
O3 0.0799(17) 0.0544(13) 0.0739(15) 0.0270(12) 0.0091(12) 0.0223(12)
N1 0.101(2) 0.0575(18) 0.085(2) 0.0255(17) 0.0067(19) 0.0222(16)
N2 0.0650(18) 0.0522(15) 0.0615(17) 0.0207(14) 0.0080(14) 0.0133(14)
N3 0.0653(17) 0.0447(14) 0.0583(16) 0.0236(13) 0.0025(13) 0.0106(13)
C1 0.087(3) 0.100(3) 0.123(4) 0.025(3) 0.040(3) 0.003(3)
C2 0.090(4) 0.123(4) 0.099(4) 0.007(3) 0.039(3) -0.016(3)
C3 0.079(3) 0.129(4) 0.075(3) -0.002(3) 0.012(3) 0.013(3)
C4 0.066(3) 0.083(3) 0.071(3) -0.005(2) 0.011(2) 0.011(2)
C5 0.058(2) 0.066(2) 0.066(2) 0.0112(18) 0.0128(18) 0.0189(18)
C6 0.080(3) 0.086(3) 0.080(3) 0.029(2) 0.023(2) 0.015(2)
C7 0.055(2) 0.061(2) 0.068(2) 0.0159(17) -0.0026(17) 0.0189(18)
C8 0.051(2) 0.0467(18) 0.073(2) 0.0180(15) -0.0051(17) 0.0091(17)
C9 0.053(2) 0.0572(19) 0.068(2) 0.0245(16) -0.0070(17) -0.0028(17)
C10 0.075(3) 0.065(2) 0.093(3) 0.036(2) -0.009(2) -0.010(2)
C11 0.091(3) 0.099(3) 0.107(4) 0.060(3) -0.003(3) -0.030(3)
C12 0.092(3) 0.112(3) 0.081(3) 0.053(3) 0.009(2) -0.015(3)
C13 0.078(3) 0.086(3) 0.065(2) 0.035(2) 0.008(2) 0.002(2)
C14 0.061(2) 0.061(2) 0.060(2) 0.0276(17) -0.0026(17) -0.0048(17)
C15 0.066(2) 0.0580(19) 0.0524(19) 0.0216(17) 0.0056(16) 0.0155(16)
C16 0.054(2) 0.0546(19) 0.057(2) 0.0198(16) 0.0017(15) 0.0145(16)
C17 0.057(2) 0.0443(16) 0.0550(19) 0.0209(15) 0.0041(16) 0.0092(14)
C18 0.063(2) 0.0571(19) 0.068(2) 0.0252(18) 0.0103(18) 0.0144(17)
C19 0.092(3) 0.075(2) 0.073(3) 0.045(2) 0.009(2) 0.003(2)
C20 0.116(4) 0.074(3) 0.065(2) 0.042(3) -0.006(2) -0.008(2)
C21 0.084(3) 0.067(2) 0.059(2) 0.020(2) -0.0081(19) 0.0077(18)
C22 0.061(2) 0.0528(18) 0.059(2) 0.0207(16) 0.0030(17) 0.0161(16)
C23 0.079(3) 0.086(3) 0.093(3) 0.048(2) -0.006(2) 0.011(2)
C24 0.072(2) 0.080(2) 0.079(2) 0.036(2) -0.002(2) 0.022(2)

loop_
_atom_type_symbol
_atom_type_description
_atom_type_scat_dispersion_real
_atom_type_scat_dispersion_imag
_atom_type_scat_source
C C 0.0033 0.0016 'International Tables Vol C Tables 4.2.6.8 and 6.1.1.4'
H H 0.0000 0.0000 'International Tables Vol C Tables 4.2.6.8 and 6.1.1.4'
N N 0.0061 0.0033 'International Tables Vol C Tables 4.2.6.8 and 6.1.1.4'
O O 0.0106 0.0060 'International Tables Vol C Tables 4.2.6.8 and 6.1.1.4'
Cl Cl 0.1484 0.1585 'International Tables Vol C Tables 4.2.6.8 and 6.1.1.4'

loop_
_geom_angle_atom_site_label_1
_geom_angle_atom_site_label_2
_geom_angle_atom_site_label_3
_geom_angle
C8 O1 N1 107.0(2)
C14 O2 C15 120.9(3)
C7 N1 O1 103.0(3)
C8 N2 C7 103.4(3)
C16 N3 C17 123.9(2)
C16 N3 H3 118.0
C17 N3 H3 118.0
C6 C1 C2 118.3(5)
C6 C1 H1 120.9
C2 C1 H1 120.9
C3 C2 C1 121.2(5)
C3 C2 H2 119.4
C1 C2 H2 119.4
C4 C3 C2 120.5(5)
C4 C3 H3A 119.8
C2 C3 H3A 119.8
C3 C4 C5 120.1(5)
C3 C4 Cl 118.2(4)
C5 C4 Cl 121.6(4)
C6 C5 C4 119.0(4)
C6 C5 C7 118.6(4)
C4 C5 C7 122.4(4)
C1 C6 C5 120.9(5)
C1 C6 H6 119.5
C5 C6 H6 119.5
N1 C7 N2 114.8(3)
N1 C7 C5 124.4(3)
N2 C7 C5 120.8(3)
N2 C8 O1 111.8(3)
N2 C8 C9 130.5(3)
O1 C8 C9 117.6(3)
C10 C9 C14 119.1(3)
C10 C9 C8 120.5(3)
C14 C9 C8 120.2(3)
C11 C10 C9 120.1(4)
C11 C10 H10 119.9
C9 C10 H10 119.9
C10 C11 C12 120.0(4)
C10 C11 H11 120.0
C12 C11 H11 120.0
C13 C12 C11 120.9(4)
C13 C12 H12 119.6
C11 C12 H12 119.6
C12 C13 C14 120.0(4)
C12 C13 H13 120.0
C14 C13 H13 120.0
O2 C14 C13 124.4(3)
O2 C14 C9 115.8(3)
C13 C14 C9 119.8(3)
O2 C15 C16 110.2(2)
O2 C15 H15A 109.6
C16 C15 H15A 109.6
O2 C15 H15B 109.6
C16 C15 H15B 109.6
H15A C15 H15B 108.1
O3 C16 N3 124.6(3)
O3 C16 C15 119.0(3)
N3 C16 C15 116.5(3)
C22 C17 C18 121.2(3)
C22 C17 N3 118.5(3)
C18 C17 N3 120.3(3)
C19 C18 C17 118.5(3)
C19 C18 C23 120.0(3)
C17 C18 C23 121.5(3)
C20 C19 C18 120.7(4)
C20 C19 H19 119.6
C18 C19 H19 119.6
C19 C20 C21 120.8(4)
C19 C20 H20 119.6
C21 C20 H20 119.6
C20 C21 C22 120.8(4)
C20 C21 H21 119.6
C22 C21 H21 119.6
C21 C22 C17 117.9(3)
C21 C22 C24 120.4(3)
C17 C22 C24 121.7(3)
C18 C23 H23A 109.5
C18 C23 H23B 109.5
H23A C23 H23B 109.5
C18 C23 H23C 109.5
H23A C23 H23C 109.5
H23B C23 H23C 109.5
C22 C24 H24A 109.5
C22 C24 H24B 109.5
H24A C24 H24B 109.5
C22 C24 H24C 109.5
H24A C24 H24C 109.5
H24B C24 H24C 109.5

loop_
_geom_bond_atom_site_label_1
_geom_bond_atom_site_label_2
_geom_bond_distance
Cl C4 1.721(5)
O1 C8 1.347(3)
O1 N1 1.410(4)
O2 C14 1.353(4)
O2 C15 1.425(3)
O3 C16 1.224(3)
N1 C7 1.295(4)
N2 C8 1.300(4)
N2 C7 1.369(4)
N3 C16 1.347(4)
N3 C17 1.422(4)
N3 H3 0.8600
C1 C6 1.380(6)
C1 C2 1.393(7)
C1 H1 0.9300
C2 C3 1.370(7)
C2 H2 0.9300
C3 C4 1.360(6)
C3 H3A 0.9300
C4 C5 1.398(5)
C5 C6 1.394(5)
C5 C7 1.461(5)
C6 H6 0.9300
C8 C9 1.448(5)
C9 C10 1.392(4)
C9 C14 1.408(5)
C10 C11 1.374(6)
C10 H10 0.9300
C11 C12 1.379(6)
C11 H11 0.9300
C12 C13 1.371(5)
C12 H12 0.9300
C13 C14 1.378(5)
C13 H13 0.9300
C15 C16 1.498(4)
C15 H15A 0.9700
C15 H15B 0.9700
C17 C22 1.394(4)
C17 C18 1.395(4)
C18 C19 1.384(5)
C18 C23 1.497(5)
C19 C20 1.354(5)
C19 H19 0.9300
C20 C21 1.377(5)
C20 H20 0.9300
C21 C22 1.384(5)
C21 H21 0.9300
C22 C24 1.503(4)
C23 H23A 0.9600
C23 H23B 0.9600
C23 H23C 0.9600
C24 H24A 0.9600
C24 H24B 0.9600
C24 H24C 0.9600

loop_
_geom_hbond_atom_site_label_D
_geom_hbond_atom_site_label_H
_geom_hbond_atom_site_label_A
_geom_hbond_site_symmetry_A
_geom_hbond_distance_DH
_geom_hbond_distance_HA
_geom_hbond_distance_DA
_geom_hbond_angle_DHA
N3 H3 N2 . 0.86 2.22 3.072(3) 170.4
N3 H3 O2 . 0.86 2.18 2.599(3) 110.1
C15 H15B O3 2_665 0.97 2.54 3.223(4) 127.1

loop_
_cod_related_entry_id
_cod_related_entry_database
_cod_related_entry_code
1 ChemSpider 21126225
